data_2238843
loop_
_publ_author_name
'Nayak, Prakash S.'
'Narayana, B.'
'Jasinski, Jerry P.'
'Yathirajan, H. S.'
'Kaur, Manpreet'

_publ_section_title
;
 4-(3-Fluoro-4-methylanilino)-2-methylidene-4-oxobutanoic acid
;
_journal_coeditor_code BV2227
_journal_issue 12
_journal_name_full 'Acta Crystallographica Section E'
_journal_page_first o1752
_journal_paper_doi 10.1107/S160053681302998X
_journal_volume 69
_journal_year 2013
_chemical_formula_iupac 'C12 H12 F N O3'
_chemical_formula_moiety 'C12 H12 F N O3'
_chemical_formula_sum 'C12 H12 F N O3'
_chemical_formula_weight 237.23
_chemical_name_common
;
4-(3-Fluoro-4-methylanilino)-2-methylidene-4-oxobutanoic acid
;
_chemical_name_systematic
;
4-(3-Fluoro-4-methylanilino)-2-methylidene-4-oxobutanoic acid
;
_space_group_crystal_system triclinic
_space_group_IT_number 2
_space_group_name_Hall '-P 1'
_space_group_name_H-M_alt 'P -1'
_symmetry_space_group_name_Hall '-P 1'
_symmetry_space_group_name_H-M 'P -1'
_atom_sites_solution_hydrogens mixed
_atom_sites_solution_primary direct
_audit_creation_method
;
  Olex2 1.2
  (compiled Apr 23 2013 17:54:37, GUI svn.r4466)
;
_cell_angle_alpha 84.057(4)
_cell_angle_beta 89.798(4)
_cell_angle_gamma 86.062(4)
_cell_formula_units_Z 4
_cell_length_a 6.3368(3)
_cell_length_b 8.2642(4)
_cell_length_c 21.0277(11)
_cell_measurement_reflns_used 3167
_cell_measurement_temperature 173(2)
_cell_measurement_theta_max 32.7184
_cell_measurement_theta_min 3.3053
_cell_volume 1092.68(9)
_computing_cell_refinement 'CrysAlis PRO (Agilent, 2012)'
_computing_data_collection 'CrysAlis PRO (Agilent, 2012)'
_computing_data_reduction 'CrysAlis RED (Agilent, 2012)'
_computing_molecular_graphics 'OLEX2 (Dolomanov <i>et al.</i>, 2009)'
_computing_publication_material 'OLEX2 (Dolomanov <i>et al.</i>, 2009)'
_computing_structure_refinement 'SHELXL2013 (Sheldrick, 2008)'
_computing_structure_solution 'SUPERFLIP (Palatinus & Chapuis, 2007)'
_diffrn_ambient_temperature 173(2)
_diffrn_detector_area_resol_mean 16.0416
_diffrn_measured_fraction_theta_full 0.9987
_diffrn_measured_fraction_theta_max 0.9865
_diffrn_measurement_device_type 'Agilent Xcalibur (Eos, Gemini)'
_diffrn_measurement_method '\w scans'
_diffrn_radiation_monochromator graphite
_diffrn_radiation_type 'Mo K\a'
_diffrn_radiation_wavelength 0.7107
_diffrn_reflns_av_R_equivalents 0.0317
_diffrn_reflns_limit_h_max 9
_diffrn_reflns_limit_h_min -9
_diffrn_reflns_limit_k_max 12
_diffrn_reflns_limit_k_min -11
_diffrn_reflns_limit_l_max 31
_diffrn_reflns_limit_l_min -30
_diffrn_reflns_number 13094
_diffrn_reflns_theta_full 25.242
_diffrn_reflns_theta_max 32.793
_diffrn_reflns_theta_min 3.312
_exptl_absorpt_coefficient_mu 0.115
_exptl_absorpt_correction_T_max 1.00000
_exptl_absorpt_correction_T_min 0.67337
_exptl_absorpt_correction_type multi-scan
_exptl_absorpt_process_details
;
(CrysAlis PRO and CrysAlis RED; Agilent, 2012)
;
_exptl_crystal_colour colourless
_exptl_crystal_density_diffrn 1.442
_exptl_crystal_description irregular
_exptl_crystal_F_000 496
_exptl_crystal_size_max 0.38
_exptl_crystal_size_mid 0.32
_exptl_crystal_size_min 0.16
_refine_diff_density_max 0.675
_refine_diff_density_min -0.282
_refine_ls_extinction_method none
_refine_ls_goodness_of_fit_ref 1.059
_refine_ls_hydrogen_treatment mixed
_refine_ls_matrix_type full
_refine_ls_number_parameters 327
_refine_ls_number_reflns 7221
_refine_ls_number_restraints 0
_refine_ls_restrained_S_all 1.059
_refine_ls_R_factor_all 0.1127
_refine_ls_R_factor_gt 0.0808
_refine_ls_shift/su_max 0.000
_refine_ls_shift/su_mean 0.000
_refine_ls_structure_factor_coef Fsqd
_refine_ls_weighting_details 'w=1/[\s^2^(Fo^2^)+(0.0895P)^2^+0.6971P] where P=(Fo^2^+2Fc^2^)/3'
_refine_ls_weighting_scheme calc
_refine_ls_wR_factor_gt 0.1970
_refine_ls_wR_factor_ref 0.2205
_reflns_number_gt 4872
_reflns_number_total 7221
_reflns_threshold_expression I>2\s(I)
_cod_data_source_file bv2227.cif
_cod_data_source_block I
_cod_original_cell_volume 1092.69(9)
_cod_database_code 2238843
_shelx_space_group_comment
;
The symmetry employed for this shelxl refinement is uniquely defined
by the following loop, which should always be used as a source of
symmetry information in preference to the above space-group names.
They are only intended as comments.
;

loop_
_space_group_symop_operation_xyz
'x, y, z'
'-x, -y, -z'

loop_
_atom_site_type_symbol
_atom_site_label
_atom_site_fract_x
_atom_site_fract_y
_atom_site_fract_z
_atom_site_U_iso_or_equiv
_atom_site_adp_type
_atom_site_calc_flag
_atom_site_occupancy
F F1A 0.2264(3) 0.7138(2) 0.08603(8) 0.0598(5) Uani d 1
O O1A -0.0578(3) 0.49102(19) 0.28774(8) 0.0317(4) Uani d 1
O O2A -0.2598(3) 0.4663(2) 0.46934(8) 0.0326(4) Uani d 1
H H2A -0.1978 0.5069 0.4973 0.049 Uiso calc 1
O O3A 0.0704(2) 0.3813(2) 0.44375(8) 0.0301(3) Uani d 1
N N1A 0.1954(3) 0.3003(2) 0.26309(9) 0.0267(4) Uani d 1
H H1A 0.2466 0.2026 0.2745 0.032 Uiso calc 1
C C1A 0.0240(3) 0.3514(2) 0.29537(9) 0.0223(4) Uani d 1
C C2A -0.0635(3) 0.2194(2) 0.34215(10) 0.0253(4) Uani d 1
H H2AA -0.1345 0.1443 0.3184 0.030 Uiso calc 1
H H2AB 0.0528 0.1584 0.3656 0.030 Uiso calc 1
C C3A -0.2160(3) 0.2886(2) 0.38861(10) 0.0239(4) Uani d 1
C C4A -0.1221(3) 0.3827(2) 0.43641(10) 0.0236(4) Uani d 1
C C5A -0.4195(4) 0.2636(3) 0.38952(12) 0.0324(5) Uani d 1
H H5AA -0.518(5) 0.312(4) 0.4188(14) 0.038(8) Uiso d 1
H H5AB -0.483(5) 0.204(4) 0.3585(15) 0.049(9) Uiso d 1
C C6A 0.3022(4) 0.3877(3) 0.21259(10) 0.0266(4) Uani d 1
C C7A 0.2073(4) 0.5190(3) 0.17415(11) 0.0310(5) Uani d 1
H H7A 0.0701 0.5593 0.1820 0.037 Uiso calc 1
C C8A 0.3231(4) 0.5879(3) 0.12384(11) 0.0349(5) Uani d 1
C C9A 0.5269(4) 0.5377(3) 0.10906(12) 0.0351(5) Uani d 1
C C10A 0.6179(4) 0.4087(3) 0.14927(13) 0.0388(6) Uani d 1
H H10A 0.7570 0.3716 0.1421 0.047 Uiso calc 1
C C11A 0.5091(4) 0.3328(3) 0.19983(12) 0.0337(5) Uani d 1
H H11A 0.5743 0.2450 0.2253 0.040 Uiso calc 1
C C12A 0.6457(5) 0.6181(4) 0.05352(13) 0.0477(7) Uani d 1
H H12D 0.5574 0.7058 0.0320 0.072 Uiso calc 1
H H12E 0.6843 0.5394 0.0242 0.072 Uiso calc 1
H H12F 0.7712 0.6602 0.0689 0.072 Uiso calc 1
F F1B 0.6414(3) 1.0662(3) 0.05324(7) 0.0555(5) Uani d 1
O O1B 0.4220(3) 0.97672(18) 0.28923(8) 0.0288(3) Uani d 1
O O2B 0.2374(3) 0.9727(2) 0.47086(8) 0.0350(4) Uani d 1
H H2B 0.3050 1.0169 0.4965 0.053 Uiso calc 1
O O3B 0.5598(2) 0.8739(2) 0.44475(8) 0.0318(4) Uani d 1
N N1B 0.6529(3) 0.7751(2) 0.26178(9) 0.0278(4) Uani d 1
H H1B 0.6969 0.6743 0.2696 0.033 Uiso calc 1
C C1B 0.4934(3) 0.8347(2) 0.29677(9) 0.0214(4) Uani d 1
C C2B 0.4038(3) 0.7091(2) 0.34588(10) 0.0248(4) Uani d 1
H H2BA 0.3250 0.6348 0.3240 0.030 Uiso calc 1
H H2BB 0.5194 0.6460 0.3689 0.030 Uiso calc 1
C C3B 0.2614(3) 0.7880(2) 0.39254(9) 0.0234(4) Uani d 1
C C4B 0.3671(3) 0.8823(2) 0.43834(9) 0.0233(4) Uani d 1
C C5B 0.0546(4) 0.7733(3) 0.39513(12) 0.0321(5) Uani d 1
H H5BA -0.030(4) 0.831(3) 0.4239(12) 0.029(7) Uiso d 1
H H5BB -0.013(5) 0.715(4) 0.3643(14) 0.040(8) Uiso d 1
C C6B 0.7520(3) 0.8736(3) 0.21197(10) 0.0260(4) Uani d 1
C C7B 0.6465(4) 0.9236(3) 0.15526(11) 0.0304(5) Uani d 1
H H7B 0.5093 0.8950 0.1489 0.036 Uiso calc 1
C C8B 0.7488(4) 1.0169(3) 0.10828(11) 0.0334(5) Uani d 1
C C9B 0.9529(4) 1.0626(3) 0.11392(11) 0.0324(5) Uani d 1
C C10B 1.0547(4) 1.0105(3) 0.17149(11) 0.0340(5) Uani d 1
H H10B 1.1919 1.0394 0.1776 0.041 Uiso calc 1
C C11B 0.9578(4) 0.9164(3) 0.22030(11) 0.0308(5) Uani d 1
H H11B 1.0301 0.8823 0.2583 0.037 Uiso calc 1
C C12B 1.0594(5) 1.1636(4) 0.06094(13) 0.0466(7) Uani d 1
H H12A 1.1739 1.2156 0.0783 0.070 Uiso calc 1
H H12B 0.9588 1.2452 0.0410 0.070 Uiso calc 1
H H12C 1.1134 1.0945 0.0298 0.070 Uiso calc 1

loop_
_atom_site_aniso_label
_atom_site_aniso_U_11
_atom_site_aniso_U_22
_atom_site_aniso_U_33
_atom_site_aniso_U_12
_atom_site_aniso_U_13
_atom_site_aniso_U_23
F1A 0.0641(12) 0.0530(11) 0.0554(10) 0.0053(9) 0.0081(9) 0.0204(8)
O1A 0.0349(9) 0.0197(7) 0.0393(9) 0.0029(6) 0.0068(7) -0.0007(6)
O2A 0.0261(8) 0.0356(9) 0.0384(9) -0.0011(7) 0.0009(6) -0.0149(7)
O3A 0.0242(7) 0.0300(8) 0.0383(8) -0.0041(6) 0.0013(6) -0.0117(6)
N1A 0.0288(9) 0.0183(8) 0.0324(9) -0.0005(7) 0.0039(7) -0.0003(6)
C1A 0.0234(9) 0.0184(8) 0.0256(9) -0.0015(7) -0.0016(7) -0.0034(7)
C2A 0.0303(10) 0.0161(8) 0.0302(10) -0.0043(8) 0.0005(8) -0.0038(7)
C3A 0.0266(10) 0.0186(9) 0.0265(9) -0.0041(8) 0.0001(7) -0.0007(7)
C4A 0.0237(9) 0.0189(9) 0.0283(9) -0.0047(7) 0.0022(7) -0.0013(7)
C5A 0.0280(11) 0.0319(12) 0.0382(12) -0.0088(9) -0.0004(9) -0.0038(9)
C6A 0.0293(10) 0.0216(9) 0.0297(10) -0.0051(8) 0.0033(8) -0.0043(7)
C7A 0.0321(11) 0.0267(10) 0.0339(11) -0.0020(9) 0.0025(9) -0.0014(8)
C8A 0.0440(13) 0.0257(11) 0.0343(11) -0.0052(10) 0.0028(10) 0.0013(8)
C9A 0.0435(13) 0.0271(11) 0.0371(12) -0.0141(10) 0.0096(10) -0.0065(9)
C10A 0.0326(12) 0.0346(13) 0.0500(14) -0.0060(10) 0.0117(10) -0.0057(10)
C11A 0.0297(11) 0.0284(11) 0.0419(12) 0.0001(9) 0.0045(9) -0.0008(9)
C12A 0.0585(18) 0.0435(15) 0.0430(14) -0.0181(14) 0.0184(12) -0.0042(11)
F1B 0.0517(10) 0.0758(13) 0.0364(8) -0.0110(9) -0.0070(7) 0.0112(8)
O1B 0.0296(8) 0.0180(7) 0.0375(8) 0.0016(6) 0.0067(6) 0.0003(6)
O2B 0.0248(8) 0.0406(10) 0.0422(9) -0.0002(7) 0.0010(6) -0.0179(7)
O3B 0.0226(7) 0.0340(9) 0.0409(9) -0.0035(7) 0.0012(6) -0.0128(7)
N1B 0.0279(9) 0.0180(8) 0.0365(9) 0.0020(7) 0.0068(7) -0.0007(7)
C1B 0.0204(9) 0.0186(8) 0.0257(9) -0.0022(7) -0.0005(7) -0.0030(7)
C2B 0.0285(10) 0.0147(8) 0.0315(10) -0.0045(7) 0.0014(8) -0.0022(7)
C3B 0.0253(9) 0.0186(9) 0.0261(9) -0.0044(7) 0.0011(7) 0.0009(7)
C4B 0.0225(9) 0.0205(9) 0.0266(9) -0.0030(7) 0.0024(7) -0.0009(7)
C5B 0.0267(11) 0.0346(12) 0.0347(11) -0.0075(9) 0.0008(9) 0.0011(9)
C6B 0.0254(10) 0.0198(9) 0.0330(10) -0.0007(8) 0.0066(8) -0.0039(7)
C7B 0.0242(10) 0.0325(11) 0.0355(11) -0.0059(9) 0.0028(8) -0.0062(9)
C8B 0.0347(12) 0.0347(12) 0.0304(11) -0.0019(10) 0.0005(9) -0.0022(9)
C9B 0.0342(12) 0.0278(11) 0.0362(11) -0.0049(9) 0.0100(9) -0.0066(9)
C10B 0.0282(11) 0.0374(13) 0.0384(12) -0.0102(10) 0.0048(9) -0.0085(9)
C11B 0.0263(10) 0.0321(11) 0.0345(11) -0.0037(9) 0.0001(8) -0.0041(9)
C12B 0.0529(16) 0.0426(15) 0.0451(14) -0.0156(13) 0.0182(12) -0.0012(11)

loop_
_atom_type_symbol
_atom_type_description
_atom_type_scat_dispersion_real
_atom_type_scat_dispersion_imag
_atom_type_scat_source
C C 0.0033 0.0016 'International Tables Vol C Tables 4.2.6.8 and 6.1.1.4'
H H 0.0000 0.0000 'International Tables Vol C Tables 4.2.6.8 and 6.1.1.4'
N N 0.0061 0.0033 'International Tables Vol C Tables 4.2.6.8 and 6.1.1.4'
O O 0.0106 0.0060 'International Tables Vol C Tables 4.2.6.8 and 6.1.1.4'
F F 0.0171 0.0103 'International Tables Vol C Tables 4.2.6.8 and 6.1.1.4'

loop_
_geom_angle_atom_site_label_1
_geom_angle_atom_site_label_2
_geom_angle_atom_site_label_3
_geom_angle
C4A O2A H2A 109.5
C1A N1A H1A 116.0
C1A N1A C6A 128.04(17)
C6A N1A H1A 116.0
O1A C1A N1A 123.59(19)
O1A C1A C2A 122.32(18)
N1A C1A C2A 114.09(17)
C1A C2A H2AA 109.1
C1A C2A H2AB 109.1
H2AA C2A H2AB 107.9
C3A C2A C1A 112.28(16)
C3A C2A H2AA 109.1
C3A C2A H2AB 109.1
C4A C3A C2A 115.60(18)
C5A C3A C2A 123.3(2)
C5A C3A C4A 121.1(2)
O2A C4A C3A 114.93(18)
O3A C4A O2A 123.6(2)
O3A C4A C3A 121.48(19)
C3A C5A H5AA 122.7(18)
C3A C5A H5AB 122.1(19)
H5AA C5A H5AB 115(3)
C7A C6A N1A 123.2(2)
C7A C6A C11A 119.2(2)
C11A C6A N1A 117.53(19)
C6A C7A H7A 121.1
C8A C7A C6A 117.9(2)
C8A C7A H7A 121.1
F1A C8A C7A 117.0(2)
F1A C8A C9A 117.8(2)
C9A C8A C7A 125.1(2)
C8A C9A C10A 115.3(2)
C8A C9A C12A 122.7(2)
C10A C9A C12A 121.9(2)
C9A C10A H10A 118.9
C11A C10A C9A 122.3(2)
C11A C10A H10A 118.9
C6A C11A H11A 119.9
C10A C11A C6A 120.1(2)
C10A C11A H11A 119.9
C9A C12A H12D 109.5
C9A C12A H12E 109.5
C9A C12A H12F 109.5
H12D C12A H12E 109.5
H12D C12A H12F 109.5
H12E C12A H12F 109.5
C4B O2B H2B 109.5
C1B N1B H1B 118.9
C1B N1B C6B 122.27(17)
C6B N1B H1B 118.9
O1B C1B N1B 123.28(18)
O1B C1B C2B 122.36(17)
N1B C1B C2B 114.34(17)
C1B C2B H2BA 109.3
C1B C2B H2BB 109.3
H2BA C2B H2BB 107.9
C3B C2B C1B 111.76(16)
C3B C2B H2BA 109.3
C3B C2B H2BB 109.3
C4B C3B C2B 115.88(18)
C5B C3B C2B 123.4(2)
C5B C3B C4B 120.7(2)
O2B C4B C3B 114.48(18)
O3B C4B O2B 123.6(2)
O3B C4B C3B 121.93(18)
C3B C5B H5BA 119.9(17)
C3B C5B H5BB 120.1(18)
H5BA C5B H5BB 120(2)
C7B C6B N1B 120.5(2)
C7B C6B C11B 119.9(2)
C11B C6B N1B 119.6(2)
C6B C7B H7B 120.7
C8B C7B C6B 118.5(2)
C8B C7B H7B 120.7
F1B C8B C7B 117.6(2)
F1B C8B C9B 118.4(2)
C7B C8B C9B 124.0(2)
C8B C9B C10B 116.0(2)
C8B C9B C12B 122.2(2)
C10B C9B C12B 121.8(2)
C9B C10B H10B 119.0
C9B C10B C11B 122.0(2)
C11B C10B H10B 119.0
C6B C11B H11B 120.2
C10B C11B C6B 119.5(2)
C10B C11B H11B 120.2
C9B C12B H12A 109.5
C9B C12B H12B 109.5
C9B C12B H12C 109.5
H12A C12B H12B 109.5
H12A C12B H12C 109.5
H12B C12B H12C 109.5

loop_
_geom_bond_atom_site_label_1
_geom_bond_atom_site_label_2
_geom_bond_distance
F1A C8A 1.355(3)
O1A C1A 1.228(2)
O2A H2A 0.8200
O2A C4A 1.315(2)
O3A C4A 1.229(3)
N1A H1A 0.8600
N1A C1A 1.345(3)
N1A C6A 1.418(3)
C1A C2A 1.524(3)
C2A H2AA 0.9700
C2A H2AB 0.9700
C2A C3A 1.500(3)
C3A C4A 1.483(3)
C3A C5A 1.320(3)
C5A H5AA 0.97(3)
C5A H5AB 0.97(3)
C6A C7A 1.387(3)
C6A C11A 1.392(3)
C7A H7A 0.9300
C7A C8A 1.382(3)
C8A C9A 1.373(4)
C9A C10A 1.385(4)
C9A C12A 1.508(3)
C10A H10A 0.9300
C10A C11A 1.384(3)
C11A H11A 0.9300
C12A H12D 0.9600
C12A H12E 0.9600
C12A H12F 0.9600
F1B C8B 1.356(3)
O1B C1B 1.223(2)
O2B H2B 0.8200
O2B C4B 1.311(2)
O3B C4B 1.225(2)
N1B H1B 0.8600
N1B C1B 1.344(2)
N1B C6B 1.429(3)
C1B C2B 1.523(3)
C2B H2BA 0.9700
C2B H2BB 0.9700
C2B C3B 1.499(3)
C3B C4B 1.488(3)
C3B C5B 1.325(3)
C5B H5BA 0.95(3)
C5B H5BB 0.96(3)
C6B C7B 1.380(3)
C6B C11B 1.391(3)
C7B H7B 0.9300
C7B C8B 1.377(3)
C8B C9B 1.381(3)
C9B C10B 1.388(3)
C9B C12B 1.508(3)
C10B H10B 0.9300
C10B C11B 1.389(3)
C11B H11B 0.9300
C12B H12A 0.9600
C12B H12B 0.9600
C12B H12C 0.9600

loop_
_geom_hbond_atom_site_label_D
_geom_hbond_atom_site_label_H
_geom_hbond_atom_site_label_A
_geom_hbond_site_symmetry_A
_geom_hbond_distance_DH
_geom_hbond_distance_HA
_geom_hbond_distance_DA
_geom_hbond_angle_DHA
O2A H2A O3A 2_566 0.82 1.84 2.658(2) 174.0
O2B H2B O3B 2_676 0.82 1.85 2.667(2) 175.9
N1A H1A O1B 1_545 0.86 2.10 2.948(2) 168.2
N1B H1B O1A 1_655 0.86 2.10 2.884(2) 151.2

loop_
_geom_torsion_atom_site_label_1
_geom_torsion_atom_site_label_2
_geom_torsion_atom_site_label_3
_geom_torsion_atom_site_label_4
_geom_torsion
F1A C8A C9A C10A -180.0(2)
F1A C8A C9A C12A 0.7(4)
O1A C1A C2A C3A -15.6(3)
N1A C1A C2A C3A 165.26(18)
N1A C6A C7A C8A -175.9(2)
N1A C6A C11A C10A 177.1(2)
C1A N1A C6A C7A -22.6(4)
C1A N1A C6A C11A 160.4(2)
C1A C2A C3A C4A -69.2(2)
C1A C2A C3A C5A 113.4(2)
C2A C3A C4A O2A 168.57(17)
C2A C3A C4A O3A -11.3(3)
C5A C3A C4A O2A -14.0(3)
C5A C3A C4A O3A 166.2(2)
C6A N1A C1A O1A -5.3(4)
C6A N1A C1A C2A 173.9(2)
C6A C7A C8A F1A 178.7(2)
C6A C7A C8A C9A -0.7(4)
C7A C6A C11A C10A -0.1(4)
C7A C8A C9A C10A -0.6(4)
C7A C8A C9A C12A -179.9(3)
C8A C9A C10A C11A 1.6(4)
C9A C10A C11A C6A -1.3(4)
C11A C6A C7A C8A 1.0(4)
C12A C9A C10A C11A -179.1(3)
F1B C8B C9B C10B 179.3(2)
F1B C8B C9B C12B -0.5(4)
O1B C1B C2B C3B -13.9(3)
N1B C1B C2B C3B 167.55(19)
N1B C6B C7B C8B -179.3(2)
N1B C6B C11B C10B 179.2(2)
C1B N1B C6B C7B -71.6(3)
C1B N1B C6B C11B 109.7(2)
C1B C2B C3B C4B -69.6(2)
C1B C2B C3B C5B 112.1(2)
C2B C3B C4B O2B 168.70(17)
C2B C3B C4B O3B -11.7(3)
C5B C3B C4B O2B -13.0(3)
C5B C3B C4B O3B 166.6(2)
C6B N1B C1B O1B -0.6(3)
C6B N1B C1B C2B 177.90(19)
C6B C7B C8B F1B -179.3(2)
C6B C7B C8B C9B 0.8(4)
C7B C6B C11B C10B 0.5(3)
C7B C8B C9B C10B -0.7(4)
C7B C8B C9B C12B 179.4(2)
C8B C9B C10B C11B 0.6(4)
C9B C10B C11B C6B -0.6(4)
C11B C6B C7B C8B -0.6(3)
C12B C9B C10B C11B -179.5(2)
